data_9012528
loop_
_publ_author_name
'Tang, X. J.'
'Lachgar, A.'

_publ_section_title
;The missing link: synthesis, crystal structure, and thermogravimetric studies
 of InPO4*H2O
;
_journal_name_full 'Inorganic Chemistry'
_journal_page_first 6181
_journal_page_last 6185
_journal_paper_doi 10.1021/ic980548v
_journal_volume 37
_journal_year 1998
_chemical_formula_structural In(PO4)*H2O
_chemical_formula_sum 'H2 In O5 P'
_space_group_IT_number 2
_symmetry_space_group_name_Hall '-P 1'
_symmetry_space_group_name_H-M 'P -1'
_cell_angle_alpha 97.593
_cell_angle_beta 94.558
_cell_angle_gamma 107.565
_cell_formula_units_Z 2
_cell_length_a 5.4342
_cell_length_b 5.5508
_cell_length_c 6.5446
_cell_volume 185.064
_database_code_amcsd 0012721
_exptl_crystal_density_diffrn 4.088
_cod_original_formula_sum 'In P O5 H2'
_cod_database_code 9012528
_amcsd_formula_title In(PO4)*H2O

loop_
_space_group_symop_operation_xyz
x,y,z
-x,-y,-z

loop_
_atom_site_label
_atom_site_fract_x
_atom_site_fract_y
_atom_site_fract_z
_atom_site_U_iso_or_equiv
_atom_site_type_symbol
_atom_site_attached_hydrogens
In 0.14013 0.73305 0.21978 0.00670 In 0
P 0.76940 1.12430 0.25590 0.00580 P 0
O1 0.14050 0.66000 -0.11880 0.00820 O 0
O2 -0.16700 0.88630 0.15850 0.00820 O 0
O3 0.47310 1.06260 0.25200 0.00970 O 0
O4 0.08170 0.76880 0.52950 0.01090 O 0
Ow5 0.41550 0.53360 0.26130 0.01890 O 0
H1 0.53000 0.57000 0.20000 0.02000 H 0
H2 0.42000 0.41000 0.28000 0.01000 H 0

loop_
_cod_changelog_entry_id
_cod_changelog_entry_author
_cod_changelog_entry_date
_cod_changelog_entry_text
1
;cod-tools version 3.8.0
Id: cif_guess_AMCSD_atom_types 9581 2023-05-17 12:35:41Z saulius
;
2023-05-18T08:44:38+03:00
;Derived atom types and hydrogen counts
from atom names that follow the AMCSD naming convention
(Wat == water, O-H == hydroxyl).
;

loop_
_cod_related_entry_id
_cod_related_entry_database
_cod_related_entry_code
1 AMCSD 0012721
